data_4318703
loop_
_publ_author_name
'Raquel Rodr\'iguez-Corti\~nas'
'Fernando Avecilla'
'Carlos Platas-Iglesias'
'Daniel Imbert'
'Jean-Claude G. B\"unzli'
'Andr\'es de Blas'
'Teresa Rodr\'iguez-Blas'

_publ_section_title
;
 Structural and Photophysical Properties of Heterobimetallic 4f-Zn
 Iminophenolate Cryptates
;
_journal_name_full 'Inorganic Chemistry'
_journal_page_first 5336
_journal_page_last 5349
_journal_paper_doi 10.1021/ic025587s
_journal_volume 41
_journal_year 2002
_chemical_formula_sum 'C40 H54 N10 O12.5 Yb Zn'
_chemical_formula_weight 1113.34
_chemical_name_systematic
; 
 ? 
;
_space_group_IT_number 15
_symmetry_cell_setting monoclinic
_symmetry_space_group_name_Hall '-C 2yc'
_symmetry_space_group_name_H-M 'C 1 2/c 1'
_atom_sites_solution_hydrogens geom
_atom_sites_solution_primary direct
_atom_sites_solution_secondary difmap
_audit_creation_method SHELXL-97
_cell_angle_alpha 90.00
_cell_angle_beta 104.425(2)
_cell_angle_gamma 90.00
_cell_formula_units_Z 8
_cell_length_a 33.154(2)
_cell_length_b 11.0195(8)
_cell_length_c 25.6935(18)
_cell_measurement_temperature 173(2)
_cell_volume 9091.0(11)
_computing_cell_refinement 'Siemens SAINT'
_computing_data_collection 'Siemens SMART'
_computing_data_reduction 'Siemens SHELXTL'
_computing_molecular_graphics 'Siemens SHELXTL'
_computing_publication_material 'Siemens SHELXTL'
_computing_structure_refinement 'SHELXL-97 (Sheldrick, 1997)'
_computing_structure_solution 'SHELXS-97 (Sheldrick, 1990)'
_diffrn_ambient_temperature 173(2)
_diffrn_measured_fraction_theta_full 1.000
_diffrn_measured_fraction_theta_max 1.000
_diffrn_measurement_device_type 'CCD area detector'
_diffrn_measurement_method 'phi and omega scans'
_diffrn_radiation_monochromator graphite
_diffrn_radiation_source 'fine-focus sealed tube'
_diffrn_radiation_type MoK\a
_diffrn_radiation_wavelength 0.71073
_diffrn_reflns_av_R_equivalents 0.1146
_diffrn_reflns_av_sigmaI/netI 0.1717
_diffrn_reflns_limit_h_max 44
_diffrn_reflns_limit_h_min -37
_diffrn_reflns_limit_k_max 14
_diffrn_reflns_limit_k_min -14
_diffrn_reflns_limit_l_max 34
_diffrn_reflns_limit_l_min -32
_diffrn_reflns_number 31410
_diffrn_reflns_theta_full 28.28
_diffrn_reflns_theta_max 28.28
_diffrn_reflns_theta_min 1.27
_exptl_absorpt_coefficient_mu 2.645
_exptl_absorpt_correction_T_max 0.9016
_exptl_absorpt_correction_T_min 0.4252
_exptl_absorpt_correction_type multi-scan
_exptl_absorpt_process_details Sadabs
_exptl_crystal_colour Pale_yellow
_exptl_crystal_density_diffrn 1.627
_exptl_crystal_density_method 'not measured'
_exptl_crystal_description Block
_exptl_crystal_F_000 4512
_exptl_crystal_size_max 0.39
_exptl_crystal_size_mid 0.16
_exptl_crystal_size_min 0.04
_refine_diff_density_max 1.329
_refine_diff_density_min -0.795
_refine_diff_density_rms 0.208
_refine_ls_extinction_method SHELXL
_refine_ls_goodness_of_fit_ref 0.926
_refine_ls_hydrogen_treatment mixed
_refine_ls_matrix_type full
_refine_ls_number_parameters 580
_refine_ls_number_reflns 11289
_refine_ls_number_restraints 0
_refine_ls_restrained_S_all 0.926
_refine_ls_R_factor_all 0.1272
_refine_ls_R_factor_gt 0.0528
_refine_ls_shift/su_max 0.001
_refine_ls_shift/su_mean 0.000
_refine_ls_structure_factor_coef Fsqd
_refine_ls_weighting_details 'calc w=1/[\s^2^(Fo^2^)+(0.0486P)^2^+0.0000P] where P=(Fo^2^+2Fc^2^)/3'
_refine_ls_weighting_scheme calc
_refine_ls_wR_factor_gt 0.1002
_refine_ls_wR_factor_ref 0.1252
_reflns_number_gt 6177
_reflns_number_total 11289
_reflns_threshold_expression >2sigma(I)
_cod_data_source_file ic025587s_s1_4.cif
_cod_data_source_block for_compound_12
_cod_depositor_comments
;
The following automatic conversions were performed:

'_exptl_absorpt_correction_type' tag value 'multi-scans' was replaced
with 'multi-scan' value.

'_symmetry_cell_setting' value 'Monoclinic'
changed to 'monoclinic' according to the built-in table from CIF Core
dictionary named 'cif_core.dic' version 2.4.1 from 2010-06-29.

Automatic conversion script
Id: cif_fix_values 1646 2011-03-28 12:23:43Z adriana 
;
_cod_original_formula_sum 'C40 H54 N10 O12.50 Yb Zn'
_cod_database_code 4318703

loop_
_symmetry_equiv_pos_as_xyz
'x, y, z'
'-x, y, -z+1/2'
'x+1/2, y+1/2, z'
'-x+1/2, y+1/2, -z+1/2'
'-x, -y, -z'
'x, -y, z-1/2'
'-x+1/2, -y+1/2, -z'
'x+1/2, -y+1/2, z-1/2'

loop_
_atom_site_label
_atom_site_type_symbol
_atom_site_fract_x
_atom_site_fract_y
_atom_site_fract_z
_atom_site_U_iso_or_equiv
_atom_site_adp_type
_atom_site_occupancy
_atom_site_symmetry_multiplicity
_atom_site_calc_flag
_atom_site_refinement_flags
_atom_site_disorder_assembly
_atom_site_disorder_group
Yb1 Yb 0.141575(10) 0.82897(3) 0.440702(12) 0.01842(9) Uani 1 1 d . . .
Zn1 Zn 0.14589(3) 0.93634(8) 0.56155(3) 0.0217(2) Uani 1 1 d . . .
N1 N 0.14331(18) 1.0260(5) 0.6743(2) 0.0260(15) Uani 1 1 d . . .
O2 O 0.0435(2) 0.7767(6) 0.4502(3) 0.0585(19) Uani 1 1 d . . .
C1 C 0.1710(2) 0.9390(7) 0.7075(3) 0.0299(19) Uani 1 1 d . . .
H1A H 0.1542 0.8761 0.7200 0.036 Uiso 1 1 calc R . .
H1B H 0.1881 0.9808 0.7395 0.036 Uiso 1 1 calc R . .
O1 O 0.00517(16) 0.8509(6) 0.3777(3) 0.0571(19) Uani 1 1 d . . .
N2 N 0.17380(19) 1.1091(6) 0.5833(2) 0.0259(14) Uani 1 1 d . . .
C2 C 0.1992(2) 0.8788(7) 0.6773(3) 0.0322(19) Uani 1 1 d . . .
H2A H 0.2181 0.9398 0.6677 0.039 Uiso 1 1 calc R . .
H2B H 0.2164 0.8161 0.7001 0.039 Uiso 1 1 calc R . .
O3 O 0.07186(14) 0.8385(5) 0.38780(19) 0.0286(12) Uani 1 1 d . . .
C3 C 0.1603(2) 0.7167(7) 0.6349(3) 0.0259(18) Uani 1 1 d . . .
H3 H 0.1705 0.6835 0.6699 0.031 Uiso 1 1 calc R . .
N3 N 0.08407(19) 0.9651(6) 0.5746(2) 0.0249(15) Uani 1 1 d . . .
O4 O 0.11253(14) 0.9725(4) 0.48094(18) 0.0226(11) Uani 1 1 d . . .
N4 N 0.17300(17) 0.8221(6) 0.6276(2) 0.0253(14) Uani 1 1 d . . .
C4 C 0.1319(2) 0.6399(6) 0.5959(3) 0.0185(16) Uani 1 1 d . . .
O5 O 0.14002(14) 0.7495(4) 0.51922(18) 0.0219(11) Uani 1 1 d . . .
C5 C 0.1126(2) 0.5433(7) 0.6163(3) 0.0277(18) Uani 1 1 d . . .
H5 H 0.1185 0.5325 0.6541 0.033 Uiso 1 1 calc R . .
N5 N 0.21182(17) 0.7866(5) 0.4326(2) 0.0199(13) Uani 1 1 d . . .
N6 N 0.13521(18) 1.0058(5) 0.3838(2) 0.0217(14) Uani 1 1 d . . .
O6 O 0.19048(14) 0.9260(4) 0.50992(18) 0.0220(11) Uani 1 1 d . . .
C6 C 0.0854(2) 0.4631(6) 0.5836(3) 0.0255(18) Uani 1 1 d . . .
C7 C 0.0809(2) 0.4752(6) 0.5288(3) 0.0238(17) Uani 1 1 d . . .
H7 H 0.0639 0.4186 0.5054 0.029 Uiso 1 1 calc R . .
N7 N 0.11850(17) 0.6168(5) 0.4213(2) 0.0223(14) Uani 1 1 d . . .
C8 C 0.1002(2) 0.5663(6) 0.5064(3) 0.0208(16) Uani 1 1 d . . .
N8 N 0.14313(17) 0.7671(5) 0.3432(2) 0.0205(13) Uani 1 1 d . . .
C9 C 0.1243(2) 0.6563(6) 0.5390(3) 0.0190(15) Uani 1 1 d . . .
N9 N 0.0399(2) 0.8206(6) 0.4056(3) 0.0339(16) Uani 1 1 d . . .
C10 C 0.0610(3) 0.3693(7) 0.6065(3) 0.036(2) Uani 1 1 d . . .
H10A H 0.0523 0.3035 0.5805 0.053 Uiso 1 1 calc R . .
H10B H 0.0363 0.4076 0.6139 0.053 Uiso 1 1 calc R . .
H10C H 0.0786 0.3364 0.6400 0.053 Uiso 1 1 calc R . .
C11 C 0.0988(2) 0.5562(7) 0.4496(3) 0.0232(17) Uani 1 1 d . . .
H11 H 0.0805 0.4957 0.4306 0.028 Uiso 1 1 calc R . .
C12 C 0.1155(2) 0.5703(7) 0.3665(3) 0.0257(18) Uani 1 1 d . . .
H12A H 0.0912 0.5155 0.3560 0.031 Uiso 1 1 calc R . .
H12B H 0.1408 0.5222 0.3666 0.031 Uiso 1 1 calc R . .
C13 C 0.1111(2) 0.6719(7) 0.3251(3) 0.0269(17) Uani 1 1 d . . .
H13A H 0.1140 0.6376 0.2905 0.032 Uiso 1 1 calc R . .
H13B H 0.0831 0.7085 0.3190 0.032 Uiso 1 1 calc R . .
C14 C 0.0988(2) 1.0181(7) 0.6711(3) 0.0280(18) Uani 1 1 d . . .
H14A H 0.0859 1.0992 0.6628 0.034 Uiso 1 1 calc R . .
H14B H 0.0947 0.9922 0.7064 0.034 Uiso 1 1 calc R . .
C15 C 0.0772(2) 0.9280(7) 0.6279(3) 0.0283(18) Uani 1 1 d . . .
H15A H 0.0887 0.8456 0.6373 0.034 Uiso 1 1 calc R . .
H15B H 0.0470 0.9259 0.6258 0.034 Uiso 1 1 calc R . .
C16 C 0.0556(2) 1.0316(7) 0.5451(3) 0.0260(18) Uani 1 1 d . . .
H16 H 0.0315 1.0448 0.5580 0.031 Uiso 1 1 calc R . .
C17 C 0.0559(2) 1.0890(6) 0.4944(3) 0.0183(15) Uani 1 1 d . . .
C18 C 0.0256(2) 1.1769(7) 0.4752(3) 0.0253(16) Uani 1 1 d . . .
H18 H 0.0059 1.1940 0.4954 0.030 Uiso 1 1 calc R . .
C19 C 0.0231(2) 1.2396(7) 0.4286(3) 0.0302(19) Uani 1 1 d . . .
C20 C 0.0518(2) 1.2087(6) 0.3982(3) 0.0256(17) Uani 1 1 d . . .
H20 H 0.0505 1.2500 0.3654 0.031 Uiso 1 1 calc R . .
C21 C 0.0817(2) 1.1193(6) 0.4151(3) 0.0209(16) Uani 1 1 d . . .
C22 C 0.0847(2) 1.0579(6) 0.4643(3) 0.0228(17) Uani 1 1 d . . .
C23 C -0.0091(2) 1.3387(7) 0.4096(3) 0.042(2) Uani 1 1 d . . .
H23A H -0.0343 1.3200 0.4214 0.063 Uiso 1 1 calc R . .
H23B H -0.0160 1.3432 0.3702 0.063 Uiso 1 1 calc R . .
H23C H 0.0023 1.4167 0.4247 0.063 Uiso 1 1 calc R . .
C24 C 0.1085(2) 1.0939(7) 0.3796(3) 0.0246(17) Uani 1 1 d . . .
H24 H 0.1062 1.1474 0.3500 0.030 Uiso 1 1 calc R . .
C25 C 0.1532(2) 0.9875(7) 0.3369(3) 0.0297(19) Uani 1 1 d . . .
H25A H 0.1837 0.9752 0.3490 0.036 Uiso 1 1 calc R . .
H25B H 0.1477 1.0590 0.3129 0.036 Uiso 1 1 calc R . .
C26 C 0.1323(2) 0.8754(7) 0.3078(3) 0.0290(19) Uani 1 1 d . . .
H26A H 0.1017 0.8869 0.2977 0.035 Uiso 1 1 calc R . .
H26B H 0.1416 0.8629 0.2744 0.035 Uiso 1 1 calc R . .
C27 C 0.1594(2) 1.1495(6) 0.6724(3) 0.0303(19) Uani 1 1 d . . .
H27A H 0.1895 1.1513 0.6902 0.036 Uiso 1 1 calc R . .
H27B H 0.1450 1.2054 0.6919 0.036 Uiso 1 1 calc R . .
C28 C 0.1523(2) 1.1921(7) 0.6130(3) 0.033(2) Uani 1 1 d . . .
H28A H 0.1221 1.1933 0.5956 0.039 Uiso 1 1 calc R . .
H28B H 0.1633 1.2755 0.6122 0.039 Uiso 1 1 calc R . .
C29 C 0.2084(2) 1.1466(6) 0.5760(3) 0.0264(18) Uani 1 1 d . . .
H29 H 0.2179 1.2216 0.5929 0.032 Uiso 1 1 calc R . .
C30 C 0.2351(2) 1.0921(6) 0.5462(3) 0.0224(16) Uani 1 1 d . . .
C31 C 0.2726(2) 1.1517(6) 0.5484(3) 0.0247(17) Uani 1 1 d . . .
H31 H 0.2790 1.2208 0.5711 0.030 Uiso 1 1 calc R . .
C32 C 0.3010(2) 1.1178(6) 0.5202(3) 0.0249(17) Uani 1 1 d . . .
C33 C 0.2901(2) 1.0169(6) 0.4875(3) 0.0231(17) Uani 1 1 d . . .
H33 H 0.3089 0.9899 0.4675 0.028 Uiso 1 1 calc R . .
C34 C 0.2527(2) 0.9522(6) 0.4822(3) 0.0179(15) Uani 1 1 d . . .
C35 C 0.2241(2) 0.9876(7) 0.5122(3) 0.0220(16) Uani 1 1 d . . .
C36 C 0.3411(2) 1.1859(7) 0.5266(3) 0.0328(19) Uani 1 1 d . . .
H36A H 0.3358 1.2732 0.5276 0.049 Uiso 1 1 calc R . .
H36B H 0.3530 1.1677 0.4962 0.049 Uiso 1 1 calc R . .
H36C H 0.3607 1.1612 0.5601 0.049 Uiso 1 1 calc R . .
C37 C 0.2460(2) 0.8468(6) 0.4476(3) 0.0192(16) Uani 1 1 d . . .
H37 H 0.2689 0.8194 0.4349 0.023 Uiso 1 1 calc R . .
C38 C 0.2122(2) 0.6844(6) 0.3953(3) 0.0241(16) Uani 1 1 d . . .
H38A H 0.2010 0.6102 0.4084 0.029 Uiso 1 1 calc R . .
H38B H 0.2411 0.6677 0.3931 0.029 Uiso 1 1 calc R . .
C39 C 0.1852(2) 0.7201(7) 0.3401(3) 0.0242(17) Uani 1 1 d . . .
H39A H 0.1996 0.7835 0.3243 0.029 Uiso 1 1 calc R . .
H39B H 0.1813 0.6485 0.3160 0.029 Uiso 1 1 calc R . .
N10 N 0.3088(4) 1.1343(10) 0.7071(4) 0.078(3) Uani 1 1 d . . .
O7 O 0.2716(3) 1.1399(10) 0.7066(4) 0.123(4) Uani 1 1 d . . .
O8 O 0.3260(4) 1.1975(10) 0.6783(5) 0.151(5) Uani 1 1 d . . .
O9 O 0.3337(3) 1.0694(8) 0.7408(3) 0.093(3) Uani 1 1 d . . .
O1M O 0.2463(2) 0.5693(6) 0.6961(3) 0.064(2) Uani 1 1 d . . .
H1M H 0.2360 0.5925 0.7212 0.096 Uiso 1 1 calc R . .
C1M C 0.2308(3) 0.4532(9) 0.6788(4) 0.064(3) Uani 1 1 d . . .
H1M1 H 0.2540 0.3988 0.6782 0.097 Uiso 1 1 calc R . .
H1M2 H 0.2123 0.4590 0.6426 0.097 Uiso 1 1 calc R . .
H1M3 H 0.2152 0.4211 0.7035 0.097 Uiso 1 1 calc R . .
O1W O 0.0855(6) 1.3153(16) 0.2824(8) 0.105(6) Uiso 0.50 1 d P . .
O2W O -0.0685(7) 1.3185(19) 0.2606(9) 0.129(7) Uiso 0.50 1 d P . .
O3W O 0.0000 0.984(4) 0.7500 0.39(3) Uiso 1 2 d S . .
O4W O 0.0229(12) 0.960(3) 0.2758(15) 0.236(17) Uiso 0.50 1 d P . .
O5W O 0.0000 0.566(3) 0.2500 0.340(16) Uiso 1 2 d S . .

loop_
_atom_site_aniso_label
_atom_site_aniso_U_11
_atom_site_aniso_U_22
_atom_site_aniso_U_33
_atom_site_aniso_U_23
_atom_site_aniso_U_13
_atom_site_aniso_U_12
Yb1 0.01748(15) 0.02091(15) 0.01797(16) -0.00081(17) 0.00649(11) 0.00123(17)
Zn1 0.0208(5) 0.0242(5) 0.0214(5) -0.0013(4) 0.0076(4) 0.0004(4)
N1 0.020(3) 0.026(4) 0.032(4) -0.001(3) 0.007(3) -0.005(3)
O2 0.060(5) 0.076(5) 0.049(4) 0.008(4) 0.030(4) 0.008(4)
C1 0.034(5) 0.042(5) 0.015(4) 0.002(4) 0.008(3) 0.002(4)
O1 0.014(3) 0.083(5) 0.069(5) -0.003(4) 0.002(3) 0.003(3)
N2 0.032(4) 0.031(4) 0.019(3) 0.002(3) 0.014(3) 0.008(3)
C2 0.024(4) 0.035(5) 0.034(5) -0.010(4) 0.000(4) 0.000(4)
O3 0.020(3) 0.035(3) 0.034(3) -0.005(3) 0.014(2) -0.001(3)
C3 0.029(4) 0.030(4) 0.020(4) 0.002(4) 0.008(3) 0.011(4)
N3 0.027(4) 0.030(4) 0.020(3) -0.006(3) 0.010(3) -0.011(3)
O4 0.023(3) 0.025(3) 0.020(3) 0.000(2) 0.006(2) 0.006(2)
N4 0.020(3) 0.035(4) 0.023(3) -0.011(3) 0.011(3) -0.005(3)
C4 0.018(4) 0.020(4) 0.018(4) 0.002(3) 0.006(3) 0.002(3)
O5 0.028(3) 0.016(3) 0.024(3) -0.001(2) 0.010(2) -0.006(2)
C5 0.031(4) 0.027(4) 0.028(4) 0.004(4) 0.015(4) 0.011(4)
N5 0.019(3) 0.023(3) 0.016(3) 0.002(3) 0.002(3) 0.007(3)
N6 0.024(3) 0.024(3) 0.020(3) 0.004(3) 0.011(3) -0.002(3)
O6 0.014(3) 0.026(3) 0.028(3) -0.007(2) 0.009(2) 0.000(2)
C6 0.026(4) 0.015(4) 0.040(5) 0.005(4) 0.015(4) 0.005(3)
C7 0.018(4) 0.021(4) 0.035(5) -0.002(4) 0.011(3) -0.002(3)
N7 0.019(3) 0.027(3) 0.021(3) -0.005(3) 0.006(3) -0.001(3)
C8 0.016(4) 0.026(4) 0.020(4) 0.002(3) 0.004(3) 0.006(3)
N8 0.020(3) 0.024(3) 0.019(3) -0.003(3) 0.008(3) 0.001(3)
C9 0.016(3) 0.017(4) 0.025(4) 0.000(3) 0.007(3) 0.001(3)
N9 0.028(4) 0.033(4) 0.042(4) -0.006(4) 0.014(3) -0.003(4)
C10 0.039(5) 0.020(4) 0.056(6) 0.007(4) 0.026(4) 0.001(4)
C11 0.021(4) 0.024(4) 0.021(4) -0.007(3) 0.000(3) 0.002(3)
C12 0.021(4) 0.029(4) 0.028(4) -0.008(4) 0.010(3) -0.005(3)
C13 0.027(4) 0.033(4) 0.021(4) -0.013(4) 0.005(3) -0.003(4)
C14 0.028(4) 0.034(5) 0.026(4) -0.007(4) 0.012(3) 0.004(4)
C15 0.023(4) 0.040(5) 0.021(4) 0.001(4) 0.005(3) -0.007(4)
C16 0.022(4) 0.030(4) 0.031(5) -0.018(4) 0.015(4) -0.011(3)
C17 0.022(4) 0.014(4) 0.018(4) -0.001(3) 0.004(3) 0.000(3)
C18 0.014(3) 0.031(4) 0.033(4) -0.006(4) 0.008(3) 0.003(4)
C19 0.021(4) 0.019(4) 0.047(5) -0.011(4) 0.001(4) 0.009(3)
C20 0.026(4) 0.021(4) 0.027(4) 0.000(3) 0.000(3) -0.004(3)
C21 0.020(4) 0.019(4) 0.025(4) -0.007(3) 0.007(3) 0.005(3)
C22 0.020(4) 0.017(4) 0.031(5) -0.003(3) 0.006(3) 0.001(3)
C23 0.032(5) 0.034(5) 0.054(6) -0.009(5) 0.002(4) 0.010(4)
C24 0.025(4) 0.026(4) 0.022(4) 0.002(3) 0.005(3) -0.001(3)
C25 0.035(5) 0.033(5) 0.027(4) 0.008(4) 0.018(4) 0.006(4)
C26 0.039(5) 0.033(5) 0.016(4) 0.005(4) 0.009(4) 0.009(4)
C27 0.039(5) 0.029(5) 0.025(4) -0.008(4) 0.012(4) -0.004(4)
C28 0.040(5) 0.022(5) 0.044(5) -0.006(4) 0.026(4) 0.003(4)
C29 0.034(4) 0.028(5) 0.018(4) -0.003(3) 0.009(3) 0.001(3)
C30 0.023(4) 0.018(4) 0.026(4) 0.005(3) 0.006(3) 0.006(3)
C31 0.028(4) 0.017(4) 0.025(4) -0.007(3) -0.002(3) 0.002(3)
C32 0.018(4) 0.018(4) 0.037(5) 0.001(4) 0.004(3) -0.004(3)
C33 0.017(4) 0.027(4) 0.027(4) 0.005(3) 0.009(3) 0.001(3)
C34 0.014(3) 0.024(4) 0.016(4) 0.001(3) 0.004(3) 0.003(3)
C35 0.019(4) 0.029(4) 0.017(4) 0.006(3) 0.003(3) 0.002(3)
C36 0.018(4) 0.023(4) 0.056(6) 0.001(4) 0.006(4) 0.001(3)
C37 0.019(4) 0.019(4) 0.024(4) 0.002(3) 0.013(3) 0.003(3)
C38 0.021(4) 0.025(4) 0.029(4) 0.002(4) 0.011(3) 0.010(3)
C39 0.024(4) 0.029(4) 0.024(4) -0.006(3) 0.013(3) -0.001(3)
N10 0.090(9) 0.079(8) 0.066(8) -0.014(6) 0.022(7) -0.013(7)
O7 0.067(7) 0.157(10) 0.135(9) 0.040(7) 0.007(6) 0.009(6)
O8 0.196(13) 0.137(10) 0.125(10) 0.034(8) 0.048(9) -0.025(9)
O9 0.111(7) 0.101(7) 0.057(5) -0.001(5) -0.001(5) 0.024(6)
O1M 0.044(4) 0.052(4) 0.091(6) 0.008(4) 0.008(4) 0.004(4)
C1M 0.046(6) 0.057(7) 0.074(8) -0.005(6) -0.016(5) 0.001(5)

loop_
_atom_type_symbol
_atom_type_description
_atom_type_scat_dispersion_real
_atom_type_scat_dispersion_imag
_atom_type_scat_source
C C 0.0033 0.0016 'International Tables Vol C Tables 4.2.6.8 and 6.1.1.4'
H H 0.0000 0.0000 'International Tables Vol C Tables 4.2.6.8 and 6.1.1.4'
N N 0.0061 0.0033 'International Tables Vol C Tables 4.2.6.8 and 6.1.1.4'
O O 0.0106 0.0060 'International Tables Vol C Tables 4.2.6.8 and 6.1.1.4'
Zn Zn 0.2839 1.4301 'International Tables Vol C Tables 4.2.6.8 and 6.1.1.4'
Yb Yb -0.3850 5.5486 'International Tables Vol C Tables 4.2.6.8 and 6.1.1.4'

loop_
_geom_angle_atom_site_label_1
_geom_angle_atom_site_label_2
_geom_angle_atom_site_label_3
_geom_angle
_geom_angle_site_symmetry_1
_geom_angle_site_symmetry_3
_geom_angle_publ_flag
O5 Yb1 O4 75.39(16) . . ?
O5 Yb1 O6 69.98(16) . . ?
O4 Yb1 O6 67.83(16) . . ?
O5 Yb1 O3 107.40(16) . . ?
O4 Yb1 O3 76.31(17) . . ?
O6 Yb1 O3 143.59(16) . . ?
O5 Yb1 N6 148.64(18) . . ?
O4 Yb1 N6 74.10(18) . . ?
O6 Yb1 N6 91.77(18) . . ?
O3 Yb1 N6 72.05(18) . . ?
O5 Yb1 N5 104.04(17) . . ?
O4 Yb1 N5 134.99(18) . . ?
O6 Yb1 N5 69.94(17) . . ?
O3 Yb1 N5 140.81(17) . . ?
N6 Yb1 N5 92.51(19) . . ?
O5 Yb1 N7 74.52(18) . . ?
O4 Yb1 N7 127.99(17) . . ?
O6 Yb1 N7 134.83(18) . . ?
O3 Yb1 N7 73.62(18) . . ?
N6 Yb1 N7 131.72(19) . . ?
N5 Yb1 N7 93.21(18) . . ?
O5 Yb1 N8 141.52(17) . . ?
O4 Yb1 N8 137.99(17) . . ?
O6 Yb1 N8 132.22(16) . . ?
O3 Yb1 N8 73.21(16) . . ?
N6 Yb1 N8 69.45(18) . . ?
N5 Yb1 N8 67.63(18) . . ?
N7 Yb1 N8 68.79(18) . . ?
O5 Yb1 Zn1 44.56(12) . . ?
O4 Yb1 Zn1 39.82(12) . . ?
O6 Yb1 Zn1 42.40(10) . . ?
O3 Yb1 Zn1 109.36(11) . . ?
N6 Yb1 Zn1 104.95(13) . . ?
N5 Yb1 Zn1 109.39(13) . . ?
N7 Yb1 Zn1 117.95(13) . . ?
N8 Yb1 Zn1 173.12(13) . . ?
N4 Zn1 O4 154.5(2) . . ?
N4 Zn1 N2 104.5(2) . . ?
O4 Zn1 N2 100.0(2) . . ?
N4 Zn1 N3 101.0(2) . . ?
O4 Zn1 N3 80.9(2) . . ?
N2 Zn1 N3 101.1(2) . . ?
N4 Zn1 O6 103.58(19) . . ?
O4 Zn1 O6 71.96(17) . . ?
N2 Zn1 O6 83.83(19) . . ?
N3 Zn1 O6 152.9(2) . . ?
N4 Zn1 O5 79.5(2) . . ?
O4 Zn1 O5 75.34(17) . . ?
N2 Zn1 O5 154.03(19) . . ?
N3 Zn1 O5 103.25(19) . . ?
O6 Zn1 O5 70.39(16) . . ?
N4 Zn1 Yb1 116.82(16) . . ?
O4 Zn1 Yb1 42.25(12) . . ?
N2 Zn1 Yb1 118.87(15) . . ?
N3 Zn1 Yb1 112.04(15) . . ?
O6 Zn1 Yb1 45.37(12) . . ?
O5 Zn1 Yb1 42.11(11) . . ?
C1 N1 C14 118.5(6) . . ?
C1 N1 C27 116.9(6) . . ?
C14 N1 C27 115.1(6) . . ?
N1 C1 C2 111.8(6) . . ?
C29 N2 C28 116.1(6) . . ?
C29 N2 Zn1 126.8(5) . . ?
C28 N2 Zn1 117.0(5) . . ?
N4 C2 C1 108.7(6) . . ?
N9 O3 Yb1 124.6(4) . . ?
N4 C3 C4 127.7(7) . . ?
C16 N3 C15 116.1(6) . . ?
C16 N3 Zn1 125.0(5) . . ?
C15 N3 Zn1 117.5(5) . . ?
C22 O4 Zn1 127.2(4) . . ?
C22 O4 Yb1 134.9(4) . . ?
Zn1 O4 Yb1 97.94(18) . . ?
C3 N4 C2 113.7(7) . . ?
C3 N4 Zn1 124.9(5) . . ?
C2 N4 Zn1 118.4(5) . . ?
C5 C4 C9 119.6(7) . . ?
C5 C4 C3 117.3(6) . . ?
C9 C4 C3 123.1(6) . . ?
C9 O5 Yb1 140.0(4) . . ?
C9 O5 Zn1 120.7(4) . . ?
Yb1 O5 Zn1 93.33(16) . . ?
C6 C5 C4 122.9(7) . . ?
C37 N5 C38 116.0(5) . . ?
C37 N5 Yb1 131.6(5) . . ?
C38 N5 Yb1 111.4(4) . . ?
C24 N6 C25 116.0(6) . . ?
C24 N6 Yb1 127.4(5) . . ?
C25 N6 Yb1 112.9(4) . . ?
C35 O6 Zn1 129.8(4) . . ?
C35 O6 Yb1 134.3(4) . . ?
Zn1 O6 Yb1 92.23(16) . . ?
C7 C6 C5 116.3(7) . . ?
C7 C6 C10 121.9(7) . . ?
C5 C6 C10 121.8(7) . . ?
C6 C7 C8 123.2(7) . . ?
C11 N7 C12 116.0(6) . . ?
C11 N7 Yb1 123.7(5) . . ?
C12 N7 Yb1 117.6(4) . . ?
C7 C8 C9 120.8(6) . . ?
C7 C8 C11 117.3(7) . . ?
C9 C8 C11 121.6(6) . . ?
C13 N8 C26 109.2(6) . . ?
C13 N8 C39 109.8(5) . . ?
C26 N8 C39 109.2(5) . . ?
C13 N8 Yb1 107.7(4) . . ?
C26 N8 Yb1 108.5(4) . . ?
C39 N8 Yb1 112.4(4) . . ?
O5 C9 C8 122.8(6) . . ?
O5 C9 C4 120.6(6) . . ?
C8 C9 C4 116.6(6) . . ?
O2 N9 O1 120.6(7) . . ?
O2 N9 O3 120.1(7) . . ?
O1 N9 O3 119.2(7) . . ?
N7 C11 C8 129.6(7) . . ?
N7 C12 C13 112.5(6) . . ?
N8 C13 C12 111.3(6) . . ?
N1 C14 C15 111.2(6) . . ?
N3 C15 C14 109.7(6) . . ?
N3 C16 C17 127.6(6) . . ?
C18 C17 C22 120.1(6) . . ?
C18 C17 C16 117.0(6) . . ?
C22 C17 C16 123.0(6) . . ?
C19 C18 C17 122.7(6) . . ?
C18 C19 C20 117.4(7) . . ?
C18 C19 C23 122.0(7) . . ?
C20 C19 C23 120.6(7) . . ?
C21 C20 C19 121.7(7) . . ?
C20 C21 C22 120.1(6) . . ?
C20 C21 C24 116.3(7) . . ?
C22 C21 C24 123.6(6) . . ?
O4 C22 C17 120.7(6) . . ?
O4 C22 C21 121.3(6) . . ?
C17 C22 C21 117.9(6) . . ?
N6 C24 C21 127.1(7) . . ?
N6 C25 C26 106.5(6) . . ?
N8 C26 C25 109.8(6) . . ?
N1 C27 C28 110.3(6) . . ?
N2 C28 C27 110.2(6) . . ?
N2 C29 C30 129.7(7) . . ?
C31 C30 C35 119.4(6) . . ?
C31 C30 C29 116.3(7) . . ?
C35 C30 C29 124.2(7) . . ?
C32 C31 C30 124.7(7) . . ?
C31 C32 C33 115.4(6) . . ?
C31 C32 C36 120.7(7) . . ?
C33 C32 C36 123.9(7) . . ?
C32 C33 C34 123.8(6) . . ?
C33 C34 C35 120.0(7) . . ?
C33 C34 C37 117.8(6) . . ?
C35 C34 C37 122.1(6) . . ?
O6 C35 C34 121.2(7) . . ?
O6 C35 C30 122.2(6) . . ?
C34 C35 C30 116.7(6) . . ?
N5 C37 C34 126.2(6) . . ?
N5 C38 C39 107.8(5) . . ?
N8 C39 C38 112.0(5) . . ?
O7 N10 O8 124.7(14) . . ?
O7 N10 O9 121.2(12) . . ?
O8 N10 O9 113.9(13) . . ?
O4W O3W O4W 110(7) 5_576 6_576 ?
O3W O4W O4W 35(4) 5_576 2 ?

loop_
_geom_bond_atom_site_label_1
_geom_bond_atom_site_label_2
_geom_bond_distance
_geom_bond_site_symmetry_2
_geom_bond_publ_flag
Yb1 O5 2.212(4) . ?
Yb1 O4 2.235(4) . ?
Yb1 O6 2.345(5) . ?
Yb1 O3 2.374(5) . ?
Yb1 N6 2.414(6) . ?
Yb1 N5 2.435(5) . ?
Yb1 N7 2.472(6) . ?
Yb1 N8 2.609(5) . ?
Yb1 Zn1 3.2925(9) . ?
Zn1 N4 2.125(6) . ?
Zn1 O4 2.129(5) . ?
Zn1 N2 2.129(6) . ?
Zn1 N3 2.181(6) . ?
Zn1 O6 2.222(4) . ?
Zn1 O5 2.314(5) . ?
N1 C1 1.448(9) . ?
N1 C14 1.461(9) . ?
N1 C27 1.467(9) . ?
O2 N9 1.223(8) . ?
C1 C2 1.510(10) . ?
O1 N9 1.240(8) . ?
N2 C29 1.275(9) . ?
N2 C28 1.482(8) . ?
C2 N4 1.490(9) . ?
O3 N9 1.271(7) . ?
C3 N4 1.266(9) . ?
C3 C4 1.462(10) . ?
N3 C16 1.283(9) . ?
N3 C15 1.500(8) . ?
O4 C22 1.313(8) . ?
C4 C5 1.407(9) . ?
C4 C9 1.433(9) . ?
O5 C9 1.311(8) . ?
C5 C6 1.386(10) . ?
N5 C37 1.286(8) . ?
N5 C38 1.480(8) . ?
N6 C24 1.301(9) . ?
N6 C25 1.485(8) . ?
O6 C35 1.295(8) . ?
C6 C7 1.385(10) . ?
C6 C10 1.520(9) . ?
C7 C8 1.390(9) . ?
N7 C11 1.279(9) . ?
N7 C12 1.478(8) . ?
C8 C9 1.410(9) . ?
C8 C11 1.452(9) . ?
N8 C13 1.482(9) . ?
N8 C26 1.490(9) . ?
N8 C39 1.507(8) . ?
C12 C13 1.527(10) . ?
C14 C15 1.528(10) . ?
C16 C17 1.451(10) . ?
C17 C18 1.395(9) . ?
C17 C22 1.411(9) . ?
C18 C19 1.368(10) . ?
C19 C20 1.413(10) . ?
C19 C23 1.519(10) . ?
C20 C21 1.390(10) . ?
C21 C22 1.415(10) . ?
C21 C24 1.447(9) . ?
C25 C26 1.520(10) . ?
C27 C28 1.556(10) . ?
C29 C30 1.441(9) . ?
C30 C31 1.394(10) . ?
C30 C35 1.437(10) . ?
C31 C32 1.375(10) . ?
C32 C33 1.386(10) . ?
C32 C36 1.500(9) . ?
C33 C34 1.405(9) . ?
C34 C35 1.418(9) . ?
C34 C37 1.444(9) . ?
C38 C39 1.531(10) . ?
N10 O7 1.231(12) . ?
N10 O8 1.253(13) . ?
N10 O9 1.259(12) . ?
O1M C1M 1.408(10) . ?
O1W O2W 1.11(2) 2 ?
O2W O1W 1.11(2) 2 ?
O3W O4W 1.07(5) 5_576 ?
O3W O4W 1.07(5) 6_576 ?
O4W O3W 1.07(5) 5_576 ?
O4W O4W 1.75(8) 2 ?

loop_
_geom_torsion_atom_site_label_1
_geom_torsion_atom_site_label_2
_geom_torsion_atom_site_label_3
_geom_torsion_atom_site_label_4
_geom_torsion
_geom_torsion_site_symmetry_1
_geom_torsion_site_symmetry_2
_geom_torsion_site_symmetry_3
_geom_torsion_site_symmetry_4
_geom_torsion_publ_flag
O5 Yb1 Zn1 N4 30.3(2) . . . . ?
O4 Yb1 Zn1 N4 161.3(3) . . . . ?
O6 Yb1 Zn1 N4 -82.6(2) . . . . ?
O3 Yb1 Zn1 N4 125.7(2) . . . . ?
N6 Yb1 Zn1 N4 -158.4(2) . . . . ?
N5 Yb1 Zn1 N4 -60.2(2) . . . . ?
N7 Yb1 Zn1 N4 44.5(2) . . . . ?
N8 Yb1 Zn1 N4 -123.4(11) . . . . ?
O5 Yb1 Zn1 O4 -131.0(3) . . . . ?
O6 Yb1 Zn1 O4 116.1(3) . . . . ?
O3 Yb1 Zn1 O4 -35.6(2) . . . . ?
N6 Yb1 Zn1 O4 40.3(2) . . . . ?
N5 Yb1 Zn1 O4 138.4(2) . . . . ?
N7 Yb1 Zn1 O4 -116.9(2) . . . . ?
N8 Yb1 Zn1 O4 75.2(11) . . . . ?
O5 Yb1 Zn1 N2 157.1(3) . . . . ?
O4 Yb1 Zn1 N2 -71.9(3) . . . . ?
O6 Yb1 Zn1 N2 44.2(2) . . . . ?
O3 Yb1 Zn1 N2 -107.5(2) . . . . ?
N6 Yb1 Zn1 N2 -31.6(2) . . . . ?
N5 Yb1 Zn1 N2 66.5(2) . . . . ?
N7 Yb1 Zn1 N2 171.3(2) . . . . ?
N8 Yb1 Zn1 N2 3.3(11) . . . . ?
O5 Yb1 Zn1 N3 -85.5(2) . . . . ?
O4 Yb1 Zn1 N3 45.6(3) . . . . ?
O6 Yb1 Zn1 N3 161.7(2) . . . . ?
O3 Yb1 Zn1 N3 10.0(2) . . . . ?
N6 Yb1 Zn1 N3 85.8(2) . . . . ?
N5 Yb1 Zn1 N3 -176.0(2) . . . . ?
N7 Yb1 Zn1 N3 -71.3(2) . . . . ?
N8 Yb1 Zn1 N3 120.8(11) . . . . ?
O5 Yb1 Zn1 O6 112.9(2) . . . . ?
O4 Yb1 Zn1 O6 -116.1(3) . . . . ?
O3 Yb1 Zn1 O6 -151.7(2) . . . . ?
N6 Yb1 Zn1 O6 -75.8(2) . . . . ?
N5 Yb1 Zn1 O6 22.3(2) . . . . ?
N7 Yb1 Zn1 O6 127.1(2) . . . . ?
N8 Yb1 Zn1 O6 -40.8(11) . . . . ?
O4 Yb1 Zn1 O5 131.0(3) . . . . ?
O6 Yb1 Zn1 O5 -112.9(2) . . . . ?
O3 Yb1 Zn1 O5 95.4(2) . . . . ?
N6 Yb1 Zn1 O5 171.3(2) . . . . ?
N5 Yb1 Zn1 O5 -90.5(2) . . . . ?
N7 Yb1 Zn1 O5 14.2(2) . . . . ?
N8 Yb1 Zn1 O5 -153.7(11) . . . . ?
C14 N1 C1 C2 129.2(7) . . . . ?
C27 N1 C1 C2 -86.2(8) . . . . ?
N4 Zn1 N2 C29 85.8(6) . . . . ?
O4 Zn1 N2 C29 -87.1(6) . . . . ?
N3 Zn1 N2 C29 -169.7(6) . . . . ?
O6 Zn1 N2 C29 -16.7(6) . . . . ?
O5 Zn1 N2 C29 -10.0(9) . . . . ?
Yb1 Zn1 N2 C29 -46.7(7) . . . . ?
N4 Zn1 N2 C28 -90.1(5) . . . . ?
O4 Zn1 N2 C28 97.0(5) . . . . ?
N3 Zn1 N2 C28 14.4(5) . . . . ?
O6 Zn1 N2 C28 167.4(5) . . . . ?
O5 Zn1 N2 C28 174.1(4) . . . . ?
Yb1 Zn1 N2 C28 137.4(4) . . . . ?
N1 C1 C2 N4 -55.9(9) . . . . ?
O5 Yb1 O3 N9 11.0(6) . . . . ?
O4 Yb1 O3 N9 -58.6(5) . . . . ?
O6 Yb1 O3 N9 -68.6(6) . . . . ?
N6 Yb1 O3 N9 -136.0(6) . . . . ?
N5 Yb1 O3 N9 152.9(5) . . . . ?
N7 Yb1 O3 N9 78.5(5) . . . . ?
N8 Yb1 O3 N9 150.7(6) . . . . ?
Zn1 Yb1 O3 N9 -36.0(6) . . . . ?
N4 Zn1 N3 C16 178.5(6) . . . . ?
O4 Zn1 N3 C16 -27.3(6) . . . . ?
N2 Zn1 N3 C16 71.2(6) . . . . ?
O6 Zn1 N3 C16 -27.0(9) . . . . ?
O5 Zn1 N3 C16 -99.8(6) . . . . ?
Yb1 Zn1 N3 C16 -56.4(6) . . . . ?
N4 Zn1 N3 C15 12.7(5) . . . . ?
O4 Zn1 N3 C15 166.9(5) . . . . ?
N2 Zn1 N3 C15 -94.6(5) . . . . ?
O6 Zn1 N3 C15 167.2(4) . . . . ?
O5 Zn1 N3 C15 94.4(5) . . . . ?
Yb1 Zn1 N3 C15 137.8(4) . . . . ?
N4 Zn1 O4 C22 139.9(6) . . . . ?
N2 Zn1 O4 C22 -56.3(6) . . . . ?
N3 Zn1 O4 C22 43.6(5) . . . . ?
O6 Zn1 O4 C22 -136.3(6) . . . . ?
O5 Zn1 O4 C22 149.9(6) . . . . ?
Yb1 Zn1 O4 C22 -178.6(6) . . . . ?
N4 Zn1 O4 Yb1 -41.5(5) . . . . ?
N2 Zn1 O4 Yb1 122.3(2) . . . . ?
N3 Zn1 O4 Yb1 -137.9(2) . . . . ?
O6 Zn1 O4 Yb1 42.24(17) . . . . ?
O5 Zn1 O4 Yb1 -31.52(16) . . . . ?
O5 Yb1 O4 C22 -148.5(6) . . . . ?
O6 Yb1 O4 C22 137.5(6) . . . . ?
O3 Yb1 O4 C22 -36.0(6) . . . . ?
N6 Yb1 O4 C22 38.9(6) . . . . ?
N5 Yb1 O4 C22 116.1(6) . . . . ?
N7 Yb1 O4 C22 -92.1(6) . . . . ?
N8 Yb1 O4 C22 8.4(7) . . . . ?
Zn1 Yb1 O4 C22 178.4(7) . . . . ?
O5 Yb1 O4 Zn1 33.15(17) . . . . ?
O6 Yb1 O4 Zn1 -40.84(17) . . . . ?
O3 Yb1 O4 Zn1 145.6(2) . . . . ?
N6 Yb1 O4 Zn1 -139.5(2) . . . . ?
N5 Yb1 O4 Zn1 -62.2(3) . . . . ?
N7 Yb1 O4 Zn1 89.5(2) . . . . ?
N8 Yb1 O4 Zn1 -170.03(19) . . . . ?
C4 C3 N4 C2 175.3(6) . . . . ?
C4 C3 N4 Zn1 15.1(10) . . . . ?
C1 C2 N4 C3 -85.1(8) . . . . ?
C1 C2 N4 Zn1 76.5(7) . . . . ?
O4 Zn1 N4 C3 -28.2(8) . . . . ?
N2 Zn1 N4 C3 168.3(5) . . . . ?
N3 Zn1 N4 C3 63.6(6) . . . . ?
O6 Zn1 N4 C3 -104.7(5) . . . . ?
O5 Zn1 N4 C3 -38.0(5) . . . . ?
Yb1 Zn1 N4 C3 -58.2(6) . . . . ?
O4 Zn1 N4 C2 172.4(4) . . . . ?
N2 Zn1 N4 C2 8.9(5) . . . . ?
N3 Zn1 N4 C2 -95.8(5) . . . . ?
O6 Zn1 N4 C2 95.9(5) . . . . ?
O5 Zn1 N4 C2 162.6(5) . . . . ?
Yb1 Zn1 N4 C2 142.5(4) . . . . ?
N4 C3 C4 C5 -161.7(7) . . . . ?
N4 C3 C4 C9 20.7(11) . . . . ?
O4 Yb1 O5 C9 119.9(7) . . . . ?
O6 Yb1 O5 C9 -168.8(7) . . . . ?
O3 Yb1 O5 C9 49.6(7) . . . . ?
N6 Yb1 O5 C9 133.5(6) . . . . ?
N5 Yb1 O5 C9 -106.7(6) . . . . ?
N7 Yb1 O5 C9 -17.2(6) . . . . ?
N8 Yb1 O5 C9 -35.1(8) . . . . ?
Zn1 Yb1 O5 C9 149.8(7) . . . . ?
O4 Yb1 O5 Zn1 -29.94(16) . . . . ?
O6 Yb1 O5 Zn1 41.39(15) . . . . ?
O3 Yb1 O5 Zn1 -100.19(17) . . . . ?
N6 Yb1 O5 Zn1 -16.3(4) . . . . ?
N5 Yb1 O5 Zn1 103.52(18) . . . . ?
N7 Yb1 O5 Zn1 -167.0(2) . . . . ?
N8 Yb1 O5 Zn1 175.1(2) . . . . ?
N4 Zn1 O5 C9 49.3(5) . . . . ?
O4 Zn1 O5 C9 -126.3(5) . . . . ?
N2 Zn1 O5 C9 150.9(5) . . . . ?
N3 Zn1 O5 C9 -49.6(5) . . . . ?
O6 Zn1 O5 C9 158.0(5) . . . . ?
Yb1 Zn1 O5 C9 -157.9(6) . . . . ?
N4 Zn1 O5 Yb1 -152.7(2) . . . . ?
O4 Zn1 O5 Yb1 31.61(16) . . . . ?
N2 Zn1 O5 Yb1 -51.2(5) . . . . ?
N3 Zn1 O5 Yb1 108.3(2) . . . . ?
O6 Zn1 O5 Yb1 -44.12(16) . . . . ?
C9 C4 C5 C6 -1.6(10) . . . . ?
C3 C4 C5 C6 -179.2(7) . . . . ?
O5 Yb1 N5 C37 -89.0(6) . . . . ?
O4 Yb1 N5 C37 -5.7(7) . . . . ?
O6 Yb1 N5 C37 -26.8(6) . . . . ?
O3 Yb1 N5 C37 128.4(6) . . . . ?
N6 Yb1 N5 C37 64.1(6) . . . . ?
N7 Yb1 N5 C37 -163.8(6) . . . . ?
N8 Yb1 N5 C37 130.7(6) . . . . ?
Zn1 Yb1 N5 C37 -42.7(6) . . . . ?
O5 Yb1 N5 C38 103.1(4) . . . . ?
O4 Yb1 N5 C38 -173.6(4) . . . . ?
O6 Yb1 N5 C38 165.3(4) . . . . ?
O3 Yb1 N5 C38 -39.5(5) . . . . ?
N6 Yb1 N5 C38 -103.7(4) . . . . ?
N7 Yb1 N5 C38 28.3(4) . . . . ?
N8 Yb1 N5 C38 -37.2(4) . . . . ?
Zn1 Yb1 N5 C38 149.5(4) . . . . ?
O5 Yb1 N6 C24 -39.7(8) . . . . ?
O4 Yb1 N6 C24 -26.0(6) . . . . ?
O6 Yb1 N6 C24 -92.3(6) . . . . ?
O3 Yb1 N6 C24 54.4(6) . . . . ?
N5 Yb1 N6 C24 -162.3(6) . . . . ?
N7 Yb1 N6 C24 101.1(6) . . . . ?
N8 Yb1 N6 C24 132.7(6) . . . . ?
Zn1 Yb1 N6 C24 -51.5(6) . . . . ?
O5 Yb1 N6 C25 163.1(4) . . . . ?
O4 Yb1 N6 C25 176.9(5) . . . . ?
O6 Yb1 N6 C25 110.5(5) . . . . ?
O3 Yb1 N6 C25 -102.7(5) . . . . ?
N5 Yb1 N6 C25 40.6(5) . . . . ?
N7 Yb1 N6 C25 -56.0(5) . . . . ?
N8 Yb1 N6 C25 -24.4(5) . . . . ?
Zn1 Yb1 N6 C25 151.4(4) . . . . ?
N4 Zn1 O6 C35 -85.1(6) . . . . ?
O4 Zn1 O6 C35 121.0(6) . . . . ?
N2 Zn1 O6 C35 18.3(6) . . . . ?
N3 Zn1 O6 C35 120.8(6) . . . . ?
O5 Zn1 O6 C35 -158.5(6) . . . . ?
Yb1 Zn1 O6 C35 160.5(6) . . . . ?
N4 Zn1 O6 Yb1 114.4(2) . . . . ?
O4 Zn1 O6 Yb1 -39.42(16) . . . . ?
N2 Zn1 O6 Yb1 -142.1(2) . . . . ?
N3 Zn1 O6 Yb1 -39.7(5) . . . . ?
O5 Zn1 O6 Yb1 40.99(15) . . . . ?
O5 Yb1 O6 C35 157.5(6) . . . . ?
O4 Yb1 O6 C35 -120.6(6) . . . . ?
O3 Yb1 O6 C35 -110.0(6) . . . . ?
N6 Yb1 O6 C35 -48.6(6) . . . . ?
N5 Yb1 O6 C35 43.5(6) . . . . ?
N7 Yb1 O6 C35 117.3(6) . . . . ?
N8 Yb1 O6 C35 14.9(7) . . . . ?
Zn1 Yb1 O6 C35 -159.0(7) . . . . ?
O5 Yb1 O6 Zn1 -43.48(16) . . . . ?
O4 Yb1 O6 Zn1 38.39(16) . . . . ?
O3 Yb1 O6 Zn1 48.9(3) . . . . ?
N6 Yb1 O6 Zn1 110.41(18) . . . . ?
N5 Yb1 O6 Zn1 -157.6(2) . . . . ?
N7 Yb1 O6 Zn1 -83.8(2) . . . . ?
N8 Yb1 O6 Zn1 173.92(17) . . . . ?
C4 C5 C6 C7 6.1(10) . . . . ?
C4 C5 C6 C10 -172.3(6) . . . . ?
C5 C6 C7 C8 -3.8(10) . . . . ?
C10 C6 C7 C8 174.6(6) . . . . ?
O5 Yb1 N7 C11 28.0(6) . . . . ?
O4 Yb1 N7 C11 -28.7(7) . . . . ?
O6 Yb1 N7 C11 67.1(6) . . . . ?
O3 Yb1 N7 C11 -85.9(6) . . . . ?
N6 Yb1 N7 C11 -132.1(6) . . . . ?
N5 Yb1 N7 C11 131.7(6) . . . . ?
N8 Yb1 N7 C11 -163.8(6) . . . . ?
Zn1 Yb1 N7 C11 17.7(6) . . . . ?
O5 Yb1 N7 C12 -171.4(5) . . . . ?
O4 Yb1 N7 C12 131.9(4) . . . . ?
O6 Yb1 N7 C12 -132.3(4) . . . . ?
O3 Yb1 N7 C12 74.7(5) . . . . ?
N6 Yb1 N7 C12 28.6(6) . . . . ?
N5 Yb1 N7 C12 -67.7(5) . . . . ?
N8 Yb1 N7 C12 -3.2(4) . . . . ?
Zn1 Yb1 N7 C12 178.3(4) . . . . ?
C6 C7 C8 C9 -3.1(11) . . . . ?
C6 C7 C8 C11 169.6(6) . . . . ?
O5 Yb1 N8 C13 46.5(5) . . . . ?
O4 Yb1 N8 C13 -95.8(5) . . . . ?
O6 Yb1 N8 C13 160.0(4) . . . . ?
O3 Yb1 N8 C13 -50.6(4) . . . . ?
N6 Yb1 N8 C13 -127.2(5) . . . . ?
N5 Yb1 N8 C13 131.0(5) . . . . ?
N7 Yb1 N8 C13 28.0(4) . . . . ?
Zn1 Yb1 N8 C13 -163.5(8) . . . . ?
O5 Yb1 N8 C26 164.6(4) . . . . ?
O4 Yb1 N8 C26 22.4(5) . . . . ?
O6 Yb1 N8 C26 -81.9(5) . . . . ?
O3 Yb1 N8 C26 67.6(4) . . . . ?
N6 Yb1 N8 C26 -9.1(4) . . . . ?
N5 Yb1 N8 C26 -110.9(5) . . . . ?
N7 Yb1 N8 C26 146.1(5) . . . . ?
Zn1 Yb1 N8 C26 -45.3(13) . . . . ?
O5 Yb1 N8 C39 -74.5(5) . . . . ?
O4 Yb1 N8 C39 143.2(4) . . . . ?
O6 Yb1 N8 C39 38.9(5) . . . . ?
O3 Yb1 N8 C39 -171.6(5) . . . . ?
N6 Yb1 N8 C39 111.8(5) . . . . ?
N5 Yb1 N8 C39 9.9(4) . . . . ?
N7 Yb1 N8 C39 -93.0(5) . . . . ?
Zn1 Yb1 N8 C39 75.5(12) . . . . ?
Yb1 O5 C9 C8 1.5(10) . . . . ?
Zn1 O5 C9 C8 145.8(5) . . . . ?
Yb1 O5 C9 C4 179.9(4) . . . . ?
Zn1 O5 C9 C4 -35.8(8) . . . . ?
C7 C8 C9 O5 -174.0(6) . . . . ?
C11 C8 C9 O5 13.6(10) . . . . ?
C7 C8 C9 C4 7.6(9) . . . . ?
C11 C8 C9 C4 -164.9(6) . . . . ?
C5 C4 C9 O5 176.2(6) . . . . ?
C3 C4 C9 O5 -6.3(10) . . . . ?
C5 C4 C9 C8 -5.3(9) . . . . ?
C3 C4 C9 C8 172.2(6) . . . . ?
Yb1 O3 N9 O2 -12.5(10) . . . . ?
Yb1 O3 N9 O1 165.8(5) . . . . ?
C12 N7 C11 C8 169.9(7) . . . . ?
Yb1 N7 C11 C8 -29.2(11) . . . . ?
C7 C8 C11 N7 -169.3(7) . . . . ?
C9 C8 C11 N7 3.4(12) . . . . ?
C11 N7 C12 C13 140.2(7) . . . . ?
Yb1 N7 C12 C13 -21.9(7) . . . . ?
C26 N8 C13 C12 -168.0(5) . . . . ?
C39 N8 C13 C12 72.3(7) . . . . ?
Yb1 N8 C13 C12 -50.3(6) . . . . ?
N7 C12 C13 N8 49.7(7) . . . . ?
C1 N1 C14 C15 -85.6(8) . . . . ?
C27 N1 C14 C15 129.1(7) . . . . ?
C16 N3 C15 C14 -93.5(7) . . . . ?
Zn1 N3 C15 C14 73.6(7) . . . . ?
N1 C14 C15 N3 -57.8(8) . . . . ?
C15 N3 C16 C17 174.0(7) . . . . ?
Zn1 N3 C16 C17 8.0(10) . . . . ?
N3 C16 C17 C18 -167.0(7) . . . . ?
N3 C16 C17 C22 14.1(12) . . . . ?
C22 C17 C18 C19 -2.6(11) . . . . ?
C16 C17 C18 C19 178.5(7) . . . . ?
C17 C18 C19 C20 2.7(11) . . . . ?
C17 C18 C19 C23 -177.5(7) . . . . ?
C18 C19 C20 C21 -0.9(11) . . . . ?
C23 C19 C20 C21 179.3(7) . . . . ?
C19 C20 C21 C22 -1.0(11) . . . . ?
C19 C20 C21 C24 178.4(7) . . . . ?
Zn1 O4 C22 C17 -38.1(9) . . . . ?
Yb1 O4 C22 C17 143.9(5) . . . . ?
Zn1 O4 C22 C21 143.6(5) . . . . ?
Yb1 O4 C22 C21 -34.4(10) . . . . ?
C18 C17 C22 O4 -177.8(6) . . . . ?
C16 C17 C22 O4 1.0(11) . . . . ?
C18 C17 C22 C21 0.6(10) . . . . ?
C16 C17 C22 C21 179.4(6) . . . . ?
C20 C21 C22 O4 179.5(6) . . . . ?
C24 C21 C22 O4 0.2(11) . . . . ?
C20 C21 C22 C17 1.2(10) . . . . ?
C24 C21 C22 C17 -178.2(7) . . . . ?
C25 N6 C24 C21 169.6(7) . . . . ?
Yb1 N6 C24 C21 13.1(11) . . . . ?
C20 C21 C24 N6 -171.5(7) . . . . ?
C22 C21 C24 N6 7.9(12) . . . . ?
C24 N6 C25 C26 -105.0(7) . . . . ?
Yb1 N6 C25 C26 54.9(6) . . . . ?
C13 N8 C26 C25 157.7(6) . . . . ?
C39 N8 C26 C25 -82.2(7) . . . . ?
Yb1 N8 C26 C25 40.6(6) . . . . ?
N6 C25 C26 N8 -63.8(7) . . . . ?
C1 N1 C27 C28 130.0(6) . . . . ?
C14 N1 C27 C28 -84.2(7) . . . . ?
C29 N2 C28 C27 -101.6(7) . . . . ?
Zn1 N2 C28 C27 74.8(7) . . . . ?
N1 C27 C28 N2 -59.3(8) . . . . ?
C28 N2 C29 C30 -175.5(7) . . . . ?
Zn1 N2 C29 C30 8.6(12) . . . . ?
N2 C29 C30 C31 -176.1(7) . . . . ?
N2 C29 C30 C35 8.4(12) . . . . ?
C35 C30 C31 C32 -0.3(11) . . . . ?
C29 C30 C31 C32 -176.1(7) . . . . ?
C30 C31 C32 C33 0.4(11) . . . . ?
C30 C31 C32 C36 -178.2(7) . . . . ?
C31 C32 C33 C34 0.5(11) . . . . ?
C36 C32 C33 C34 179.1(7) . . . . ?
C32 C33 C34 C35 -1.4(11) . . . . ?
C32 C33 C34 C37 -178.5(7) . . . . ?
Zn1 O6 C35 C34 167.7(5) . . . . ?
Yb1 O6 C35 C34 -40.1(10) . . . . ?
Zn1 O6 C35 C30 -10.2(10) . . . . ?
Yb1 O6 C35 C30 142.0(5) . . . . ?
C33 C34 C35 O6 -176.7(6) . . . . ?
C37 C34 C35 O6 0.3(10) . . . . ?
C33 C34 C35 C30 1.4(10) . . . . ?
C37 C34 C35 C30 178.3(6) . . . . ?
C31 C30 C35 O6 177.4(6) . . . . ?
C29 C30 C35 O6 -7.2(11) . . . . ?
C31 C30 C35 C34 -0.5(10) . . . . ?
C29 C30 C35 C34 174.8(7) . . . . ?
C38 N5 C37 C34 177.8(6) . . . . ?
Yb1 N5 C37 C34 10.4(10) . . . . ?
C33 C34 C37 N5 -170.3(7) . . . . ?
C35 C34 C37 N5 12.7(11) . . . . ?
C37 N5 C38 C39 -109.2(7) . . . . ?
Yb1 N5 C38 C39 60.7(6) . . . . ?
C13 N8 C39 C38 -102.7(7) . . . . ?
C26 N8 C39 C38 137.6(6) . . . . ?
Yb1 N8 C39 C38 17.1(7) . . . . ?
N5 C38 C39 N8 -49.9(8) . . . . ?
